data_7051105
loop_
_publ_author_name
'Bekir \,Cetinkaya'
'Serpil Demir'
'Ismail \"Ozdemir'
'Lo\"ic Toupet'
'David S\'emeril'
'Christian Bruneau'
'Pierre H. Dixneuf'

_publ_section_title
;
 First ruthenium complexes with a chelating arene carbene ligand as
 catalytic precursors for alkene metathesis and cycloisomerisation
;
_journal_issue 4
_journal_name_full 'New J. Chem.'
_journal_page_first 519
_journal_page_last 521
_journal_paper_doi 10.1039/b100264n
_journal_volume 25
_journal_year 2001
_chemical_formula_sum 'C23 H30 Cl2 N2 Ru'
_chemical_formula_weight 506.46
_chemical_name_systematic
;
?
;
_space_group_IT_number 14
_symmetry_cell_setting monoclinic
_symmetry_space_group_name_Hall '-P 2ybc'
_symmetry_space_group_name_H-M 'P 1 21/c 1'
_atom_sites_solution_hydrogens geom
_atom_sites_solution_primary direct
_atom_sites_solution_secondary difmap
_audit_creation_method SHELXL-97
_cell_angle_alpha 90.00
_cell_angle_beta 90.4010(5)
_cell_angle_gamma 90.00
_cell_formula_units_Z 4
_cell_length_a 8.02300(10)
_cell_length_b 8.23400(10)
_cell_length_c 33.3210(5)
_cell_measurement_temperature 293(2)
_cell_volume 2201.18(5)
_computing_structure_refinement 'SHELXL-97 (Sheldrick, 1997)'
_computing_structure_solution 'SHELXS-97 (Sheldrick, 1990)'
_diffrn_ambient_temperature 293(2)
_diffrn_measured_fraction_theta_full 0.949
_diffrn_measured_fraction_theta_max 0.949
_diffrn_radiation_monochromator graphite
_diffrn_radiation_source 'fine-focus sealed tube'
_diffrn_radiation_type MoK\a
_diffrn_radiation_wavelength 0.71069
_diffrn_reflns_av_R_equivalents 0.0000
_diffrn_reflns_av_sigmaI/netI 0.0331
_diffrn_reflns_limit_h_max 10
_diffrn_reflns_limit_h_min 0
_diffrn_reflns_limit_k_max 10
_diffrn_reflns_limit_k_min 0
_diffrn_reflns_limit_l_max 43
_diffrn_reflns_limit_l_min -43
_diffrn_reflns_number 4783
_diffrn_reflns_theta_full 27.47
_diffrn_reflns_theta_max 27.47
_diffrn_reflns_theta_min 2.54
_exptl_absorpt_coefficient_mu 0.966
_exptl_crystal_colour red
_exptl_crystal_density_diffrn 1.528
_exptl_crystal_density_method 'not measured'
_exptl_crystal_description prism
_exptl_crystal_F_000 1040
_exptl_crystal_size_max 0.28
_exptl_crystal_size_mid 0.22
_exptl_crystal_size_min 0.14
_refine_diff_density_max 0.487
_refine_diff_density_min -0.654
_refine_diff_density_rms 0.073
_refine_ls_extinction_coef 0.0018(7)
_refine_ls_extinction_expression Fc^*^=kFc[1+0.001xFc^2^\l^3^/sin(2\q)]^-1/4^
_refine_ls_extinction_method SHELXL
_refine_ls_goodness_of_fit_ref 1.040
_refine_ls_hydrogen_treatment mixed
_refine_ls_matrix_type full
_refine_ls_number_parameters 254
_refine_ls_number_reflns 4783
_refine_ls_number_restraints 0
_refine_ls_restrained_S_all 1.040
_refine_ls_R_factor_all 0.0381
_refine_ls_R_factor_gt 0.0319
_refine_ls_shift/su_max 0.001
_refine_ls_shift/su_mean 0.000
_refine_ls_structure_factor_coef Fsqd
_refine_ls_weighting_details 'calc w=1/[\s^2^(Fo^2^)+(0.0541P)^2^+1.5912P] where P=(Fo^2^+2Fc^2^)/3'
_refine_ls_weighting_scheme calc
_refine_ls_wR_factor_gt 0.0907
_refine_ls_wR_factor_ref 0.0953
_reflns_number_gt 4238
_reflns_number_total 4783
_reflns_threshold_expression >2sigma(I)
_cod_data_source_file b100264n.txt
_cod_data_source_block s25
_cod_depositor_comments
;
The following automatic conversions were performed:
'_atom_site_symetry_multiplicity' tag replaced with
'_atom_site_symmetry_multiplicity'.

Automatic conversion script
Id: cif_correct_tags 1440 2010-10-19 06:21:57Z saulius 

The following automatic conversions were performed:
'_symmetry_cell_setting' value 'Monoclinic' changed to 'monoclinic'
according to '/home/saulius/struct/CIF-dictionaries/cif_core.dic'
dictionary named 'cif_core.dic' version 2.4.1 from 2010-06-29.

Automatic conversion script
Id: cif_fix_enum 1527 2010-12-29 10:47:43Z saulius 
;
_cod_original_sg_symbol_H-M P21/c
_cod_database_code 7051105

loop_
_symmetry_equiv_pos_as_xyz
'x, y, z'
'-x, y+1/2, -z+1/2'
'-x, -y, -z'
'x, -y-1/2, z-1/2'

loop_
_atom_site_label
_atom_site_type_symbol
_atom_site_fract_x
_atom_site_fract_y
_atom_site_fract_z
_atom_site_U_iso_or_equiv
_atom_site_adp_type
_atom_site_occupancy
_atom_site_symmetry_multiplicity
_atom_site_calc_flag
_atom_site_refinement_flags
_atom_site_disorder_assembly
_atom_site_disorder_group
Ru1 Ru 0.17801(2) 0.73180(2) 0.431342(6) 0.02402(10) Uani 1 1 d . . .
Cl1 Cl -0.11764(8) 0.69431(9) 0.44436(2) 0.03522(17) Uani 1 1 d . . .
Cl2 Cl 0.10473(9) 0.95057(9) 0.38675(2) 0.04286(19) Uani 1 1 d . . .
N1 N 0.3538(3) 0.5427(3) 0.37233(7) 0.0376(6) Uani 1 1 d . . .
N2 N 0.0941(3) 0.5193(3) 0.35554(7) 0.0369(6) Uani 1 1 d . . .
C1 C 0.4228(3) 0.8342(3) 0.44135(9) 0.0321(6) Uani 1 1 d . . .
C2 C 0.3245(3) 0.8936(3) 0.47445(8) 0.0331(6) Uani 1 1 d . . .
H2 H 0.3253 1.0044 0.4800 0.040 Uiso 1 1 calc R . .
C3 C 0.2298(3) 0.7929(3) 0.49818(9) 0.0334(6) Uani 1 1 d . . .
C4 C 0.2367(3) 0.6223(3) 0.48968(8) 0.0305(6) Uani 1 1 d . . .
H4 H 0.1676 0.5532 0.5041 0.037 Uiso 1 1 calc R . .
C5 C 0.3417(3) 0.5543(3) 0.46089(9) 0.0315(6) Uani 1 1 d . . .
C6 C 0.4313(3) 0.6632(3) 0.43471(9) 0.0309(6) Uani 1 1 d . . .
C7 C 0.5151(4) 0.9529(4) 0.41543(11) 0.0464(8) Uani 1 1 d . . .
H7A H 0.4939 1.0614 0.4246 0.056 Uiso 1 1 calc R . .
H7B H 0.4780 0.9420 0.3881 0.056 Uiso 1 1 calc R . .
H7C H 0.6325 0.9310 0.4170 0.056 Uiso 1 1 calc R . .
C8 C 0.1175(4) 0.8530(4) 0.53071(9) 0.0459(7) Uani 1 1 d . . .
H8A H 0.0638 0.7623 0.5433 0.055 Uiso 1 1 calc R . .
H8B H 0.0346 0.9238 0.5193 0.055 Uiso 1 1 calc R . .
H8C H 0.1820 0.9114 0.5503 0.055 Uiso 1 1 calc R . .
C9 C 0.3506(4) 0.3715(3) 0.45659(10) 0.0432(7) Uani 1 1 d . . .
H9A H 0.4283 0.3441 0.4359 0.052 Uiso 1 1 calc R . .
H9B H 0.2424 0.3301 0.4496 0.052 Uiso 1 1 calc R . .
H9C H 0.3868 0.3245 0.4815 0.052 Uiso 1 1 calc R . .
C10 C 0.4976(3) 0.5931(4) 0.39635(9) 0.0369(6) Uani 1 1 d . . .
H10A H 0.5620 0.6739 0.3820 0.044 Uiso 1 1 calc R . .
H10B H 0.5690 0.5007 0.4020 0.044 Uiso 1 1 calc R . .
C11 C 0.1976(3) 0.5876(3) 0.38182(8) 0.0276(5) Uani 1 1 d . . .
C12 C 0.1806(4) 0.4138(6) 0.32665(12) 0.0708(13) Uani 1 1 d . . .
H12A H 0.1643 0.4518 0.2994 0.085 Uiso 1 1 calc R . .
H12B H 0.1420 0.3024 0.3286 0.085 Uiso 1 1 calc R . .
C13 C 0.3623(4) 0.4283(5) 0.33950(11) 0.0540(9) Uani 1 1 d . . .
H13A H 0.4064 0.3245 0.3483 0.065 Uiso 1 1 calc R . .
H13B H 0.4305 0.4697 0.3179 0.065 Uiso 1 1 calc R . .
C14 C -0.0878(3) 0.5301(4) 0.35656(9) 0.0424(7) Uani 1 1 d . . .
H14A H -0.1196 0.6399 0.3637 0.051 Uiso 1 1 calc R . .
H14B H -0.1294 0.4576 0.3771 0.051 Uiso 1 1 calc R . .
C15 C -0.1676(3) 0.4865(4) 0.31679(8) 0.0341(6) Uani 1 1 d . . .
C16 C -0.1795(3) 0.6042(4) 0.28670(10) 0.0416(7) Uani 1 1 d . . .
C17 C -0.2566(4) 0.5630(4) 0.25048(10) 0.0470(8) Uani 1 1 d . . .
H17 H -0.2663 0.6419 0.2306 0.056 Uiso 1 1 calc R . .
C18 C -0.3190(3) 0.4101(4) 0.24286(9) 0.0423(7) Uani 1 1 d . . .
C19 C -0.3061(4) 0.2957(4) 0.27305(10) 0.0400(7) Uani 1 1 d . . .
H19 H -0.3487 0.1922 0.2687 0.048 Uiso 1 1 calc R . .
C20 C -0.2311(3) 0.3309(4) 0.30996(9) 0.0362(6) Uani 1 1 d . . .
C21 C -0.1117(6) 0.7736(5) 0.29211(16) 0.0728(13) Uani 1 1 d . . .
H21A H -0.1313 0.8353 0.2681 0.087 Uiso 1 1 calc R . .
H21B H 0.0059 0.7683 0.2975 0.087 Uiso 1 1 calc R . .
H21C H -0.1666 0.8251 0.3142 0.087 Uiso 1 1 calc R . .
C22 C -0.3989(5) 0.3694(6) 0.20286(11) 0.0668(11) Uani 1 1 d . . .
H22A H -0.4343 0.2580 0.2029 0.080 Uiso 1 1 calc R . .
H22B H -0.3195 0.3857 0.1818 0.080 Uiso 1 1 calc R . .
H22C H -0.4936 0.4386 0.1984 0.080 Uiso 1 1 calc R . .
C23 C -0.2236(5) 0.1988(5) 0.34128(12) 0.0613(10) Uani 1 1 d . . .
H23A H -0.1695 0.2395 0.3650 0.074 Uiso 1 1 calc R . .
H23B H -0.1619 0.1081 0.3310 0.074 Uiso 1 1 calc R . .
H23C H -0.3347 0.1647 0.3477 0.074 Uiso 1 1 calc R . .

loop_
_atom_site_aniso_label
_atom_site_aniso_U_11
_atom_site_aniso_U_22
_atom_site_aniso_U_33
_atom_site_aniso_U_23
_atom_site_aniso_U_13
_atom_site_aniso_U_12
Ru1 0.02263(14) 0.02489(14) 0.02448(14) -0.00218(7) -0.00486(9) 0.00422(7)
Cl1 0.0260(3) 0.0476(4) 0.0321(4) -0.0029(3) -0.0004(3) 0.0012(3)
Cl2 0.0473(4) 0.0412(4) 0.0400(4) 0.0100(3) -0.0066(3) 0.0123(3)
N1 0.0214(10) 0.0532(15) 0.0381(14) -0.0186(11) -0.0040(9) 0.0089(10)
N2 0.0218(10) 0.0540(15) 0.0348(13) -0.0215(11) -0.0057(9) 0.0087(10)
C1 0.0242(12) 0.0334(14) 0.0384(16) -0.0003(11) -0.0118(11) -0.0015(10)
C2 0.0347(14) 0.0276(13) 0.0367(15) -0.0075(11) -0.0136(12) -0.0010(11)
C3 0.0352(14) 0.0369(14) 0.0279(14) -0.0052(11) -0.0128(12) 0.0052(11)
C4 0.0341(13) 0.0305(13) 0.0268(14) 0.0028(10) -0.0085(11) 0.0019(11)
C5 0.0296(13) 0.0283(13) 0.0365(15) 0.0004(11) -0.0144(11) 0.0056(10)
C6 0.0213(12) 0.0337(14) 0.0375(15) -0.0044(11) -0.0109(11) 0.0042(10)
C7 0.0387(16) 0.0420(17) 0.058(2) 0.0074(15) -0.0055(14) -0.0088(13)
C8 0.0486(17) 0.0519(19) 0.0370(17) -0.0126(14) -0.0044(14) 0.0056(15)
C9 0.0445(16) 0.0294(14) 0.056(2) -0.0021(13) -0.0122(14) 0.0086(12)
C10 0.0221(12) 0.0451(16) 0.0433(17) -0.0089(13) -0.0051(11) 0.0048(11)
C11 0.0250(12) 0.0317(13) 0.0260(13) -0.0047(10) -0.0032(10) 0.0061(10)
C12 0.0342(16) 0.113(3) 0.066(3) -0.062(2) -0.0041(16) 0.0135(19)
C13 0.0315(15) 0.080(3) 0.051(2) -0.0321(18) -0.0041(14) 0.0138(15)
C14 0.0250(13) 0.066(2) 0.0364(16) -0.0185(14) -0.0044(12) 0.0042(13)
C15 0.0226(12) 0.0499(17) 0.0298(15) -0.0101(12) -0.0032(11) 0.0041(11)
C16 0.0314(14) 0.0467(18) 0.0467(19) -0.0043(14) -0.0030(13) -0.0041(12)
C17 0.0440(17) 0.057(2) 0.0398(18) 0.0099(15) -0.0056(14) -0.0026(14)
C18 0.0298(14) 0.067(2) 0.0298(16) -0.0106(14) -0.0036(12) 0.0019(13)
C19 0.0360(15) 0.0406(16) 0.0433(18) -0.0135(13) -0.0046(13) 0.0001(12)
C20 0.0302(13) 0.0426(16) 0.0357(16) -0.0038(12) -0.0063(12) 0.0100(12)
C21 0.070(3) 0.056(2) 0.092(4) -0.002(2) -0.010(3) -0.0189(19)
C22 0.059(2) 0.105(3) 0.0361(19) -0.015(2) -0.0112(16) -0.001(2)
C23 0.073(3) 0.054(2) 0.057(2) 0.0089(18) -0.014(2) 0.0079(19)

loop_
_atom_type_symbol
_atom_type_description
_atom_type_scat_dispersion_real
_atom_type_scat_dispersion_imag
_atom_type_scat_source
C C 0.0033 0.0016 'International Tables Vol C Tables 4.2.6.8 and 6.1.1.4'
H H 0.0000 0.0000 'International Tables Vol C Tables 4.2.6.8 and 6.1.1.4'
N N 0.0061 0.0033 'International Tables Vol C Tables 4.2.6.8 and 6.1.1.4'
Cl Cl 0.1484 0.1585 'International Tables Vol C Tables 4.2.6.8 and 6.1.1.4'
Ru Ru -1.2594 0.8363 'International Tables Vol C Tables 4.2.6.8 and 6.1.1.4'

loop_
_geom_angle_atom_site_label_1
_geom_angle_atom_site_label_2
_geom_angle_atom_site_label_3
_geom_angle
_geom_angle_site_symmetry_1
_geom_angle_site_symmetry_3
_geom_angle_publ_flag
C11 Ru1 C6 78.92(10) . . ?
C11 Ru1 C1 106.09(11) . . ?
C6 Ru1 C1 39.01(11) . . ?
C11 Ru1 C4 117.44(10) . . ?
C6 Ru1 C4 69.01(11) . . ?
C1 Ru1 C4 80.46(10) . . ?
C11 Ru1 C5 85.76(10) . . ?
C6 Ru1 C5 39.18(11) . . ?
C1 Ru1 C5 69.52(10) . . ?
C4 Ru1 C5 37.19(10) . . ?
C11 Ru1 C2 143.87(10) . . ?
C6 Ru1 C2 68.35(10) . . ?
C1 Ru1 C2 37.87(10) . . ?
C4 Ru1 C2 64.84(10) . . ?
C5 Ru1 C2 78.58(10) . . ?
C11 Ru1 C3 152.79(10) . . ?
C6 Ru1 C3 80.85(10) . . ?
C1 Ru1 C3 67.07(11) . . ?
C4 Ru1 C3 36.96(10) . . ?
C5 Ru1 C3 67.09(10) . . ?
C2 Ru1 C3 34.87(10) . . ?
C11 Ru1 Cl2 87.48(8) . . ?
C6 Ru1 Cl2 117.66(8) . . ?
C1 Ru1 Cl2 91.20(8) . . ?
C4 Ru1 Cl2 155.00(7) . . ?
C5 Ru1 Cl2 156.79(8) . . ?
C2 Ru1 Cl2 94.26(7) . . ?
C3 Ru1 Cl2 118.18(7) . . ?
C11 Ru1 Cl1 98.68(7) . . ?
C6 Ru1 Cl1 153.55(8) . . ?
C1 Ru1 Cl1 155.19(8) . . ?
C4 Ru1 Cl1 89.62(7) . . ?
C5 Ru1 Cl1 114.63(8) . . ?
C2 Ru1 Cl1 117.44(7) . . ?
C3 Ru1 Cl1 91.41(8) . . ?
Cl2 Ru1 Cl1 88.33(3) . . ?
C11 N1 C13 113.9(2) . . ?
C11 N1 C10 121.8(2) . . ?
C13 N1 C10 124.0(2) . . ?
C11 N2 C14 125.3(2) . . ?
C11 N2 C12 112.7(2) . . ?
C14 N2 C12 121.7(2) . . ?
C6 C1 C2 118.6(2) . . ?
C6 C1 C7 121.9(3) . . ?
C2 C1 C7 119.5(3) . . ?
C6 C1 Ru1 68.60(13) . . ?
C2 C1 Ru1 75.51(15) . . ?
C7 C1 Ru1 128.0(2) . . ?
C3 C2 C1 122.7(2) . . ?
C3 C2 Ru1 74.09(16) . . ?
C1 C2 Ru1 66.62(14) . . ?
C3 C2 H2 118.6 . . ?
C1 C2 H2 118.6 . . ?
Ru1 C2 H2 134.4 . . ?
C2 C3 C4 117.0(3) . . ?
C2 C3 C8 123.6(3) . . ?
C4 C3 C8 119.4(3) . . ?
C2 C3 Ru1 71.04(16) . . ?
C4 C3 Ru1 66.70(14) . . ?
C8 C3 Ru1 131.5(2) . . ?
C5 C4 C3 123.5(3) . . ?
C5 C4 Ru1 71.51(15) . . ?
C3 C4 Ru1 76.34(15) . . ?
C5 C4 H4 118.2 . . ?
C3 C4 H4 118.2 . . ?
Ru1 C4 H4 125.8 . . ?
C4 C5 C6 118.0(2) . . ?
C4 C5 C9 119.5(3) . . ?
C6 C5 C9 122.4(3) . . ?
C4 C5 Ru1 71.30(14) . . ?
C6 C5 Ru1 67.33(14) . . ?
C9 C5 Ru1 130.42(19) . . ?
C1 C6 C5 119.6(2) . . ?
C1 C6 C10 121.9(3) . . ?
C5 C6 C10 117.1(2) . . ?
C1 C6 Ru1 72.39(13) . . ?
C5 C6 Ru1 73.50(14) . . ?
C10 C6 Ru1 113.82(17) . . ?
C1 C7 H7A 109.5 . . ?
C1 C7 H7B 109.5 . . ?
H7A C7 H7B 109.5 . . ?
C1 C7 H7C 109.5 . . ?
H7A C7 H7C 109.5 . . ?
H7B C7 H7C 109.5 . . ?
C3 C8 H8A 109.5 . . ?
C3 C8 H8B 109.5 . . ?
H8A C8 H8B 109.5 . . ?
C3 C8 H8C 109.5 . . ?
H8A C8 H8C 109.5 . . ?
H8B C8 H8C 109.5 . . ?
C5 C9 H9A 109.5 . . ?
C5 C9 H9B 109.5 . . ?
H9A C9 H9B 109.5 . . ?
C5 C9 H9C 109.5 . . ?
H9A C9 H9C 109.5 . . ?
H9B C9 H9C 109.5 . . ?
N1 C10 C6 107.0(2) . . ?
N1 C10 H10A 110.3 . . ?
C6 C10 H10A 110.3 . . ?
N1 C10 H10B 110.3 . . ?
C6 C10 H10B 110.3 . . ?
H10A C10 H10B 108.6 . . ?
N2 C11 N1 107.9(2) . . ?
N2 C11 Ru1 136.80(18) . . ?
N1 C11 Ru1 115.27(18) . . ?
N2 C12 C13 103.0(2) . . ?
N2 C12 H12A 111.2 . . ?
C13 C12 H12A 111.2 . . ?
N2 C12 H12B 111.2 . . ?
C13 C12 H12B 111.2 . . ?
H12A C12 H12B 109.1 . . ?
N1 C13 C12 102.4(2) . . ?
N1 C13 H13A 111.3 . . ?
C12 C13 H13A 111.3 . . ?
N1 C13 H13B 111.3 . . ?
C12 C13 H13B 111.3 . . ?
H13A C13 H13B 109.2 . . ?
N2 C14 C15 112.5(2) . . ?
N2 C14 H14A 109.1 . . ?
C15 C14 H14A 109.1 . . ?
N2 C14 H14B 109.1 . . ?
C15 C14 H14B 109.1 . . ?
H14A C14 H14B 107.8 . . ?
C16 C15 C20 119.8(3) . . ?
C16 C15 C14 119.4(3) . . ?
C20 C15 C14 120.8(3) . . ?
C17 C16 C15 118.7(3) . . ?
C17 C16 C21 119.1(3) . . ?
C15 C16 C21 122.2(3) . . ?
C18 C17 C16 122.7(3) . . ?
C18 C17 H17 118.6 . . ?
C16 C17 H17 118.6 . . ?
C17 C18 C19 117.6(3) . . ?
C17 C18 C22 121.1(3) . . ?
C19 C18 C22 121.3(3) . . ?
C18 C19 C20 122.0(3) . . ?
C18 C19 H19 119.0 . . ?
C20 C19 H19 119.0 . . ?
C19 C20 C15 119.2(3) . . ?
C19 C20 C23 118.3(3) . . ?
C15 C20 C23 122.4(3) . . ?
C16 C21 H21A 109.5 . . ?
C16 C21 H21B 109.5 . . ?
H21A C21 H21B 109.5 . . ?
C16 C21 H21C 109.5 . . ?
H21A C21 H21C 109.5 . . ?
H21B C21 H21C 109.5 . . ?
C18 C22 H22A 109.5 . . ?
C18 C22 H22B 109.5 . . ?
H22A C22 H22B 109.5 . . ?
C18 C22 H22C 109.5 . . ?
H22A C22 H22C 109.5 . . ?
H22B C22 H22C 109.5 . . ?
C20 C23 H23A 109.5 . . ?
C20 C23 H23B 109.5 . . ?
H23A C23 H23B 109.5 . . ?
C20 C23 H23C 109.5 . . ?
H23A C23 H23C 109.5 . . ?
H23B C23 H23C 109.5 . . ?

loop_
_geom_bond_atom_site_label_1
_geom_bond_atom_site_label_2
_geom_bond_distance
_geom_bond_site_symmetry_2
_geom_bond_publ_flag
Ru1 C11 2.040(3) . ?
Ru1 C6 2.111(2) . ?
Ru1 C1 2.161(2) . ?
Ru1 C4 2.191(3) . ?
Ru1 C5 2.194(2) . ?
Ru1 C2 2.280(2) . ?
Ru1 C3 2.318(3) . ?
Ru1 Cl2 2.4055(7) . ?
Ru1 Cl1 2.4340(7) . ?
N1 C11 1.347(3) . ?
N1 C13 1.445(4) . ?
N1 C10 1.460(3) . ?
N2 C11 1.328(3) . ?
N2 C14 1.462(3) . ?
N2 C12 1.474(4) . ?
C1 C6 1.427(4) . ?
C1 C2 1.445(4) . ?
C1 C7 1.502(4) . ?
C2 C3 1.378(4) . ?
C2 H2 0.9300 . ?
C3 C4 1.434(4) . ?
C3 C8 1.498(4) . ?
C4 C5 1.398(4) . ?
C4 H4 0.9300 . ?
C5 C6 1.445(4) . ?
C5 C9 1.514(4) . ?
C6 C10 1.503(4) . ?
C7 H7A 0.9600 . ?
C7 H7B 0.9600 . ?
C7 H7C 0.9600 . ?
C8 H8A 0.9600 . ?
C8 H8B 0.9600 . ?
C8 H8C 0.9600 . ?
C9 H9A 0.9600 . ?
C9 H9B 0.9600 . ?
C9 H9C 0.9600 . ?
C10 H10A 0.9700 . ?
C10 H10B 0.9700 . ?
C12 C13 1.521(4) . ?
C12 H12A 0.9700 . ?
C12 H12B 0.9700 . ?
C13 H13A 0.9700 . ?
C13 H13B 0.9700 . ?
C14 C15 1.511(4) . ?
C14 H14A 0.9700 . ?
C14 H14B 0.9700 . ?
C15 C16 1.397(4) . ?
C15 C20 1.396(4) . ?
C16 C17 1.394(4) . ?
C16 C21 1.508(5) . ?
C17 C18 1.378(5) . ?
C17 H17 0.9300 . ?
C18 C19 1.381(5) . ?
C18 C22 1.512(4) . ?
C19 C20 1.396(4) . ?
C19 H19 0.9300 . ?
C20 C23 1.508(5) . ?
C21 H21A 0.9600 . ?
C21 H21B 0.9600 . ?
C21 H21C 0.9600 . ?
C22 H22A 0.9600 . ?
C22 H22B 0.9600 . ?
C22 H22C 0.9600 . ?
C23 H23A 0.9600 . ?
C23 H23B 0.9600 . ?
C23 H23C 0.9600 . ?

loop_
_geom_torsion_atom_site_label_1
_geom_torsion_atom_site_label_2
_geom_torsion_atom_site_label_3
_geom_torsion_atom_site_label_4
_geom_torsion
_geom_torsion_site_symmetry_1
_geom_torsion_site_symmetry_2
_geom_torsion_site_symmetry_3
_geom_torsion_site_symmetry_4
_geom_torsion_publ_flag
C11 Ru1 C1 C6 -47.65(17) . . . . ?
C4 Ru1 C1 C6 68.32(16) . . . . ?
C5 Ru1 C1 C6 31.40(16) . . . . ?
C2 Ru1 C1 C6 129.2(2) . . . . ?
C3 Ru1 C1 C6 104.35(17) . . . . ?
Cl2 Ru1 C1 C6 -135.38(15) . . . . ?
Cl1 Ru1 C1 C6 136.01(17) . . . . ?
C11 Ru1 C1 C2 -176.88(16) . . . . ?
C6 Ru1 C1 C2 -129.2(2) . . . . ?
C4 Ru1 C1 C2 -60.91(16) . . . . ?
C5 Ru1 C1 C2 -97.83(17) . . . . ?
C3 Ru1 C1 C2 -24.88(15) . . . . ?
Cl2 Ru1 C1 C2 95.39(15) . . . . ?
Cl1 Ru1 C1 C2 6.8(3) . . . . ?
C11 Ru1 C1 C7 66.8(3) . . . . ?
C6 Ru1 C1 C7 114.4(3) . . . . ?
C4 Ru1 C1 C7 -177.2(3) . . . . ?
C5 Ru1 C1 C7 145.8(3) . . . . ?
C2 Ru1 C1 C7 -116.3(3) . . . . ?
C3 Ru1 C1 C7 -141.2(3) . . . . ?
Cl2 Ru1 C1 C7 -20.9(3) . . . . ?
Cl1 Ru1 C1 C7 -109.5(3) . . . . ?
C6 C1 C2 C3 -4.5(4) . . . . ?
C7 C1 C2 C3 176.6(3) . . . . ?
Ru1 C1 C2 C3 50.8(2) . . . . ?
C6 C1 C2 Ru1 -55.23(18) . . . . ?
C7 C1 C2 Ru1 125.8(2) . . . . ?
C11 Ru1 C2 C3 -132.26(19) . . . . ?
C6 Ru1 C2 C3 -105.70(18) . . . . ?
C1 Ru1 C2 C3 -137.3(2) . . . . ?
C4 Ru1 C2 C3 -29.54(15) . . . . ?
C5 Ru1 C2 C3 -66.12(17) . . . . ?
Cl2 Ru1 C2 C3 136.18(15) . . . . ?
Cl1 Ru1 C2 C3 45.86(17) . . . . ?
C11 Ru1 C2 C1 5.1(3) . . . . ?
C6 Ru1 C2 C1 31.64(16) . . . . ?
C4 Ru1 C2 C1 107.80(18) . . . . ?
C5 Ru1 C2 C1 71.22(16) . . . . ?
C3 Ru1 C2 C1 137.3(2) . . . . ?
Cl2 Ru1 C2 C1 -86.48(15) . . . . ?
Cl1 Ru1 C2 C1 -176.80(13) . . . . ?
C1 C2 C3 C4 2.2(4) . . . . ?
Ru1 C2 C3 C4 49.9(2) . . . . ?
C1 C2 C3 C8 -175.4(3) . . . . ?
Ru1 C2 C3 C8 -127.7(3) . . . . ?
C1 C2 C3 Ru1 -47.7(2) . . . . ?
C11 Ru1 C3 C2 107.4(3) . . . . ?
C6 Ru1 C3 C2 65.00(17) . . . . ?
C1 Ru1 C3 C2 26.85(16) . . . . ?
C4 Ru1 C3 C2 132.1(2) . . . . ?
C5 Ru1 C3 C2 103.33(18) . . . . ?
Cl2 Ru1 C3 C2 -51.57(17) . . . . ?
Cl1 Ru1 C3 C2 -140.42(15) . . . . ?
C11 Ru1 C3 C4 -24.7(3) . . . . ?
C6 Ru1 C3 C4 -67.09(17) . . . . ?
C1 Ru1 C3 C4 -105.24(17) . . . . ?
C5 Ru1 C3 C4 -28.75(16) . . . . ?
C2 Ru1 C3 C4 -132.1(2) . . . . ?
Cl2 Ru1 C3 C4 176.35(13) . . . . ?
Cl1 Ru1 C3 C4 87.49(15) . . . . ?
C11 Ru1 C3 C8 -134.1(3) . . . . ?
C6 Ru1 C3 C8 -176.5(3) . . . . ?
C1 Ru1 C3 C8 145.4(3) . . . . ?
C4 Ru1 C3 C8 -109.4(3) . . . . ?
C5 Ru1 C3 C8 -138.1(3) . . . . ?
C2 Ru1 C3 C8 118.5(4) . . . . ?
Cl2 Ru1 C3 C8 67.0(3) . . . . ?
Cl1 Ru1 C3 C8 -21.9(3) . . . . ?
C2 C3 C4 C5 4.5(4) . . . . ?
C8 C3 C4 C5 -177.7(2) . . . . ?
Ru1 C3 C4 C5 56.5(2) . . . . ?
C2 C3 C4 Ru1 -52.0(2) . . . . ?
C8 C3 C4 Ru1 125.8(2) . . . . ?
C11 Ru1 C4 C5 34.70(19) . . . . ?
C6 Ru1 C4 C5 -29.77(16) . . . . ?
C1 Ru1 C4 C5 -68.56(16) . . . . ?
C2 Ru1 C4 C5 -104.91(18) . . . . ?
C3 Ru1 C4 C5 -132.9(2) . . . . ?
Cl2 Ru1 C4 C5 -140.50(16) . . . . ?
Cl1 Ru1 C4 C5 134.28(15) . . . . ?
C11 Ru1 C4 C3 167.56(15) . . . . ?
C6 Ru1 C4 C3 103.09(18) . . . . ?
C1 Ru1 C4 C3 64.30(17) . . . . ?
C5 Ru1 C4 C3 132.9(2) . . . . ?
C2 Ru1 C4 C3 27.95(15) . . . . ?
Cl2 Ru1 C4 C3 -7.6(3) . . . . ?
Cl1 Ru1 C4 C3 -92.86(15) . . . . ?
C3 C4 C5 C6 -8.6(4) . . . . ?
Ru1 C4 C5 C6 50.1(2) . . . . ?
C3 C4 C5 C9 174.8(2) . . . . ?
Ru1 C4 C5 C9 -126.5(2) . . . . ?
C3 C4 C5 Ru1 -58.7(2) . . . . ?
C11 Ru1 C5 C4 -149.56(17) . . . . ?
C6 Ru1 C5 C4 132.8(2) . . . . ?
C1 Ru1 C5 C4 101.51(17) . . . . ?
C2 Ru1 C5 C4 63.17(17) . . . . ?
C3 Ru1 C5 C4 28.59(15) . . . . ?
Cl2 Ru1 C5 C4 136.98(18) . . . . ?
Cl1 Ru1 C5 C4 -51.96(16) . . . . ?
C11 Ru1 C5 C6 77.64(16) . . . . ?
C1 Ru1 C5 C6 -31.28(15) . . . . ?
C4 Ru1 C5 C6 -132.8(2) . . . . ?
C2 Ru1 C5 C6 -69.63(16) . . . . ?
C3 Ru1 C5 C6 -104.20(17) . . . . ?
Cl2 Ru1 C5 C6 4.2(3) . . . . ?
Cl1 Ru1 C5 C6 175.25(13) . . . . ?
C11 Ru1 C5 C9 -36.4(3) . . . . ?
C6 Ru1 C5 C9 -114.0(3) . . . . ?
C1 Ru1 C5 C9 -145.3(3) . . . . ?
C4 Ru1 C5 C9 113.2(3) . . . . ?
C2 Ru1 C5 C9 176.4(3) . . . . ?
C3 Ru1 C5 C9 141.8(3) . . . . ?
Cl2 Ru1 C5 C9 -109.8(3) . . . . ?
Cl1 Ru1 C5 C9 61.2(3) . . . . ?
C2 C1 C6 C5 0.2(3) . . . . ?
C7 C1 C6 C5 179.2(2) . . . . ?
Ru1 C1 C6 C5 -58.45(19) . . . . ?
C2 C1 C6 C10 166.2(2) . . . . ?
C7 C1 C6 C10 -14.8(3) . . . . ?
Ru1 C1 C6 C10 107.6(2) . . . . ?
C2 C1 C6 Ru1 58.7(2) . . . . ?
C7 C1 C6 Ru1 -122.4(2) . . . . ?
C4 C5 C6 C1 5.9(3) . . . . ?
C9 C5 C6 C1 -177.5(2) . . . . ?
Ru1 C5 C6 C1 57.90(19) . . . . ?
C4 C5 C6 C10 -160.7(2) . . . . ?
C9 C5 C6 C10 15.8(4) . . . . ?
Ru1 C5 C6 C10 -108.8(2) . . . . ?
C4 C5 C6 Ru1 -52.0(2) . . . . ?
C9 C5 C6 Ru1 124.6(2) . . . . ?
C11 Ru1 C6 C1 133.65(17) . . . . ?
C4 Ru1 C6 C1 -101.04(17) . . . . ?
C5 Ru1 C6 C1 -129.4(2) . . . . ?
C2 Ru1 C6 C1 -30.77(15) . . . . ?
C3 Ru1 C6 C1 -64.65(16) . . . . ?
Cl2 Ru1 C6 C1 52.46(16) . . . . ?
Cl1 Ru1 C6 C1 -139.13(17) . . . . ?
C11 Ru1 C6 C5 -96.95(17) . . . . ?
C1 Ru1 C6 C5 129.4(2) . . . . ?
C4 Ru1 C6 C5 28.37(15) . . . . ?
C2 Ru1 C6 C5 98.63(17) . . . . ?
C3 Ru1 C6 C5 64.75(16) . . . . ?
Cl2 Ru1 C6 C5 -178.14(13) . . . . ?
Cl1 Ru1 C6 C5 -9.7(3) . . . . ?
C11 Ru1 C6 C10 15.9(2) . . . . ?
C1 Ru1 C6 C10 -117.7(3) . . . . ?
C4 Ru1 C6 C10 141.2(2) . . . . ?
C5 Ru1 C6 C10 112.9(3) . . . . ?
C2 Ru1 C6 C10 -148.5(2) . . . . ?
C3 Ru1 C6 C10 177.6(2) . . . . ?
Cl2 Ru1 C6 C10 -65.3(2) . . . . ?
Cl1 Ru1 C6 C10 103.1(2) . . . . ?
C11 N1 C10 C6 12.2(4) . . . . ?
C13 N1 C10 C6 -160.9(3) . . . . ?
C1 C6 C10 N1 -102.3(3) . . . . ?
C5 C6 C10 N1 64.0(3) . . . . ?
Ru1 C6 C10 N1 -18.9(3) . . . . ?
C14 N2 C11 N1 176.5(3) . . . . ?
C12 N2 C11 N1 2.6(4) . . . . ?
C14 N2 C11 Ru1 -1.7(5) . . . . ?
C12 N2 C11 Ru1 -175.5(3) . . . . ?
C13 N1 C11 N2 -4.2(4) . . . . ?
C10 N1 C11 N2 -177.9(3) . . . . ?
C13 N1 C11 Ru1 174.4(2) . . . . ?
C10 N1 C11 Ru1 0.7(4) . . . . ?
C6 Ru1 C11 N2 168.8(3) . . . . ?
C1 Ru1 C11 N2 -162.9(3) . . . . ?
C4 Ru1 C11 N2 109.7(3) . . . . ?
C5 Ru1 C11 N2 129.8(3) . . . . ?
C2 Ru1 C11 N2 -166.1(3) . . . . ?
C3 Ru1 C11 N2 126.1(3) . . . . ?
Cl2 Ru1 C11 N2 -72.4(3) . . . . ?
Cl1 Ru1 C11 N2 15.5(3) . . . . ?
C6 Ru1 C11 N1 -9.2(2) . . . . ?
C1 Ru1 C11 N1 19.1(2) . . . . ?
C4 Ru1 C11 N1 -68.4(2) . . . . ?
C5 Ru1 C11 N1 -48.2(2) . . . . ?
C2 Ru1 C11 N1 15.8(3) . . . . ?
C3 Ru1 C11 N1 -51.9(4) . . . . ?
Cl2 Ru1 C11 N1 109.6(2) . . . . ?
Cl1 Ru1 C11 N1 -162.5(2) . . . . ?
C11 N2 C12 C13 -0.2(5) . . . . ?
C14 N2 C12 C13 -174.3(3) . . . . ?
C11 N1 C13 C12 3.9(4) . . . . ?
C10 N1 C13 C12 177.4(3) . . . . ?
N2 C12 C13 N1 -2.0(4) . . . . ?
C11 N2 C14 C15 162.1(3) . . . . ?
C12 N2 C14 C15 -24.6(5) . . . . ?
N2 C14 C15 C16 -83.0(3) . . . . ?
N2 C14 C15 C20 97.7(3) . . . . ?
C20 C15 C16 C17 0.6(4) . . . . ?
C14 C15 C16 C17 -178.7(3) . . . . ?
C20 C15 C16 C21 -179.3(3) . . . . ?
C14 C15 C16 C21 1.4(4) . . . . ?
C15 C16 C17 C18 -1.1(5) . . . . ?
C21 C16 C17 C18 178.8(3) . . . . ?
C16 C17 C18 C19 1.2(5) . . . . ?
C16 C17 C18 C22 -178.8(3) . . . . ?
C17 C18 C19 C20 -0.8(4) . . . . ?
C22 C18 C19 C20 179.3(3) . . . . ?
C18 C19 C20 C15 0.3(4) . . . . ?
C18 C19 C20 C23 179.6(3) . . . . ?
C16 C15 C20 C19 -0.2(4) . . . . ?
C14 C15 C20 C19 179.1(2) . . . . ?
C16 C15 C20 C23 -179.5(3) . . . . ?
C14 C15 C20 C23 -0.2(4) . . . . ?
